data_7037337
loop_
_publ_author_name
'Dauer, David-R'
'Fl\"ugge, Melchior'
'Herbst-Irmer, Regine'
'Stalke, Dietmar'

_publ_section_title
;
 Group 13 metal complexes containing the
 bis-(4-methylbenzoxazol-2-yl)-methanide ligand.
;
_journal_issue 14
_journal_name_full 'Dalton transactions (Cambridge, England : 2003)'
_journal_page_first 6149
_journal_page_last 6158
_journal_paper_doi 10.1039/c5dt03913d
_journal_volume 45
_journal_year 2016
_chemical_formula_moiety 'C19 H19 In N2 O2'
_chemical_formula_sum 'C19 H19 In N2 O2'
_chemical_formula_weight 422.18
_chemical_name_common '[Me2In{(4-Me-NCOC6H3)2CH}]'
_chemical_name_systematic 'Dimethyl indium bis-(4-methylbenzoxazol-2-yl)-methanide'
_chemical_properties_physical 'Air-sensitive, Moisture-sensitive, Oxygen-sensitive'
_space_group_crystal_system monoclinic
_space_group_IT_number 7
_space_group_name_Hall 'P -2yac'
_space_group_name_H-M_alt 'P 1 n 1'
_symmetry_space_group_name_Hall 'P -2yac'
_symmetry_space_group_name_H-M 'P 1 n 1'
_atom_sites_solution_hydrogens mixed
_audit_creation_method SHELXL-2013
_audit_update_record
;
2015-10-03 deposited with the CCDC.
2015-11-19 downloaded from the CCDC.
;
_cell_angle_alpha 90
_cell_angle_beta 117.04(2)
_cell_angle_gamma 90
_cell_formula_units_Z 4
_cell_length_a 15.629(3)
_cell_length_b 7.894(2)
_cell_length_c 15.631(3)
_cell_measurement_temperature 106(2)
_cell_volume 1717.7(7)
_computing_cell_refinement 'SAINT V8.34A'
_computing_data_collection 'APEX2 v2012.2'
_computing_data_reduction 'SAINT V8.34A'
_computing_molecular_graphics 'XP Version 5.1'
_computing_publication_material 'XP Version 5.1'
_computing_structure_refinement 'SHELXL-2013 (Sheldrick, 2013)'
_computing_structure_solution 'SHELXT (Sheldrick,Acta Cryst.(2015)A71,3-8)'
_diffrn_ambient_temperature 106(2)
_diffrn_measured_fraction_theta_full 1.000
_diffrn_measured_fraction_theta_max 0.999
_diffrn_measurement_device_type 'Bruker Smart APEX II Quazar'
_diffrn_measurement_method 'omega scans'
_diffrn_radiation_type AgK\a
_diffrn_radiation_wavelength 0.56086
_diffrn_reflns_av_R_equivalents 0.0481
_diffrn_reflns_av_unetI/netI 0.0377
_diffrn_reflns_Laue_measured_fraction_full 1.000
_diffrn_reflns_Laue_measured_fraction_max 0.999
_diffrn_reflns_limit_h_max 20
_diffrn_reflns_limit_h_min -20
_diffrn_reflns_limit_k_max 10
_diffrn_reflns_limit_k_min -10
_diffrn_reflns_limit_l_max 20
_diffrn_reflns_limit_l_min -20
_diffrn_reflns_number 49033
_diffrn_reflns_point_group_measured_fraction_full 1.000
_diffrn_reflns_point_group_measured_fraction_max 0.998
_diffrn_reflns_theta_full 19.665
_diffrn_reflns_theta_max 21.987
_diffrn_reflns_theta_min 1.154
_diffrn_source 'INCOATEC Microsource'
_exptl_absorpt_coefficient_mu 0.741
_exptl_absorpt_correction_T_max 0.7447
_exptl_absorpt_correction_T_min 0.6620
_exptl_absorpt_correction_type multi-scan
_exptl_absorpt_process_details SADABS-2014/4
_exptl_crystal_colour orange
_exptl_crystal_density_diffrn 1.633
_exptl_crystal_description block
_exptl_crystal_F_000 848
_exptl_crystal_preparation Luminescent
_exptl_crystal_recrystallization_method 'Re-crystallisation from solvent: toluene'
_exptl_crystal_size_max 0.109
_exptl_crystal_size_mid 0.104
_exptl_crystal_size_min 0.081
_refine_diff_density_max 0.334
_refine_diff_density_min -0.463
_refine_diff_density_rms 0.065
_refine_ls_abs_structure_details
;
 Flack x determined using 3818 quotients [(I+)-(I-)]/[(I+)+(I-)]
 (Parsons and Flack (2004), Acta Cryst. A60, s61).
;
_refine_ls_abs_structure_Flack 0.11(4)
_refine_ls_extinction_method none
_refine_ls_goodness_of_fit_ref 1.030
_refine_ls_hydrogen_treatment constr
_refine_ls_matrix_type full
_refine_ls_number_parameters 744
_refine_ls_number_reflns 8534
_refine_ls_number_restraints 3149
_refine_ls_restrained_S_all 0.911
_refine_ls_R_factor_all 0.0281
_refine_ls_R_factor_gt 0.0248
_refine_ls_shift/su_max 0.004
_refine_ls_shift/su_mean 0.001
_refine_ls_structure_factor_coef Fsqd
_refine_ls_weighting_details 'w=1/[\s^2^(Fo^2^)+(0.0261P)^2^+0.1318P] where P=(Fo^2^+2Fc^2^)/3'
_refine_ls_weighting_scheme calc
_refine_ls_wR_factor_gt 0.0533
_refine_ls_wR_factor_ref 0.0546
_reflns_Friedel_coverage 0.995
_reflns_Friedel_fraction_full 1.000
_reflns_Friedel_fraction_max 0.996
_reflns_number_gt 8046
_reflns_number_total 8534
_reflns_threshold_expression 'I > 2\s(I)'
_cod_data_source_file c5dt03913d2.cif
_cod_data_source_block 4_mbox2CHInMe2
_cod_depositor_comments 'Adding full bibliography for 7037336--7037343.cif.'
_cod_database_code 7037337
_shelx_space_group_comment
;
The symmetry employed for this shelxl refinement is uniquely defined
by the following loop, which should always be used as a source of
symmetry information in preference to the above space-group names.
They are only intended as comments.
;
_shelx_estimated_absorpt_t_min 0.924
_shelx_estimated_absorpt_t_max 0.942
_shelxl_version_number 2013-4

loop_
_space_group_symop_operation_xyz
'x, y, z'
'x+1/2, -y, z+1/2'

loop_
_atom_site_label
_atom_site_type_symbol
_atom_site_fract_x
_atom_site_fract_y
_atom_site_fract_z
_atom_site_U_iso_or_equiv
_atom_site_adp_type
_atom_site_occupancy
_atom_site_site_symmetry_order
_atom_site_calc_flag
_atom_site_refinement_flags_posn
_atom_site_refinement_flags_adp
_atom_site_refinement_flags_occupancy
_atom_site_disorder_assembly
_atom_site_disorder_group
C1' C 0.2340(11) 1.1556(6) 0.2947(9) 0.0207(16) Uani 0.971(3) 1 d D U P A 1
H1' H 0.2435 1.2741 0.2927 0.025 Uiso 0.971(3) 1 calc R U P A 1
C1 C 0.1797(10) 1.0725(15) 0.2097(7) 0.0204(14) Uani 0.971(3) 1 d D U P A 1
O1 O 0.1300(7) 1.1723(13) 0.1291(6) 0.0224(15) Uani 0.971(3) 1 d D U P A 1
C2 C 0.0889(9) 1.0611(16) 0.0553(7) 0.0200(14) Uani 0.971(3) 1 d D U P A 1
C3 C 0.0312(9) 1.0985(16) -0.0408(8) 0.0235(16) Uani 0.971(3) 1 d D U P A 1
H3 H 0.0120 1.2103 -0.0641 0.028 Uiso 0.971(3) 1 calc R U P A 1
C4 C 0.0043(8) 0.9554(14) -0.0999(7) 0.0258(18) Uani 0.971(3) 1 d D U P A 1
H4 H -0.0342 0.9725 -0.1669 0.031 Uiso 0.971(3) 1 calc R U P A 1
C5 C 0.0292(9) 0.7928(14) -0.0686(8) 0.0237(18) Uani 0.971(3) 1 d D U P A 1
H5 H 0.0096 0.7029 -0.1139 0.028 Uiso 0.971(3) 1 calc R U P A 1
C6 C 0.0827(9) 0.7568(15) 0.0283(7) 0.0212(17) Uani 0.971(3) 1 d D U P A 1
C7 C 0.1121(10) 0.8963(14) 0.0883(7) 0.0176(14) Uani 0.971(3) 1 d D U P A 1
N1 N 0.1706(8) 0.9073(13) 0.1882(7) 0.0182(13) Uani 0.971(3) 1 d D U P A 1
C15 C 0.1053(13) 0.5774(17) 0.0616(11) 0.030(3) Uani 0.971(3) 1 d D U P A 1
H15A H 0.0701 0.5008 0.0075 0.046 Uiso 0.971(3) 1 calc R U P A 1
H15B H 0.0863 0.5561 0.1123 0.046 Uiso 0.971(3) 1 calc R U P A 1
H15C H 0.1745 0.5577 0.0868 0.046 Uiso 0.971(3) 1 calc R U P A 1
In1 In 0.22843(13) 0.70466(9) 0.29749(14) 0.01725(11) Uani 0.971(3) 1 d D U P A 1
C1M C 0.1104(9) 0.5917(18) 0.3123(9) 0.025(3) Uani 0.971(3) 1 d D U P A 1
H1MA H 0.0790 0.5073 0.2616 0.037 Uiso 0.971(3) 1 calc R U P A 1
H1MB H 0.0640 0.6798 0.3069 0.037 Uiso 0.971(3) 1 calc R U P A 1
H1MC H 0.1346 0.5367 0.3752 0.037 Uiso 0.971(3) 1 calc R U P A 1
C2M C 0.3487(9) 0.5878(18) 0.2890(10) 0.025(3) Uani 0.971(3) 1 d D U P A 1
H2MA H 0.3268 0.4872 0.2479 0.038 Uiso 0.971(3) 1 calc R U P A 1
H2MB H 0.3968 0.5546 0.3535 0.038 Uiso 0.971(3) 1 calc R U P A 1
H2MC H 0.3774 0.6684 0.2617 0.038 Uiso 0.971(3) 1 calc R U P A 1
C8 C 0.2758(10) 1.0745(15) 0.3837(7) 0.0188(14) Uani 0.971(3) 1 d D U P A 1
O2 O 0.3196(7) 1.1748(13) 0.4633(6) 0.0215(15) Uani 0.971(3) 1 d D U P A 1
C9 C 0.3634(9) 1.0653(15) 0.5410(7) 0.0188(14) Uani 0.971(3) 1 d D U P A 1
C10 C 0.4182(9) 1.1111(16) 0.6358(8) 0.0231(17) Uani 0.971(3) 1 d D U P A 1
H10 H 0.4286 1.2265 0.6551 0.028 Uiso 0.971(3) 1 calc R U P A 1
C11 C 0.4572(7) 0.9806(14) 0.7010(7) 0.0225(17) Uani 0.971(3) 1 d D U P A 1
H11 H 0.4981 1.0041 0.7668 0.027 Uiso 0.971(3) 1 calc R U P A 1
C12 C 0.4358(8) 0.8145(14) 0.6692(7) 0.0225(18) Uani 0.971(3) 1 d D U P A 1
H12 H 0.4619 0.7265 0.7154 0.027 Uiso 0.971(3) 1 calc R U P A 1
C13 C 0.3777(8) 0.7679(15) 0.5724(7) 0.0214(18) Uani 0.971(3) 1 d D U P A 1
C14 C 0.3424(10) 0.9018(14) 0.5065(7) 0.0179(14) Uani 0.971(3) 1 d D U P A 1
N2 N 0.2867(8) 0.9095(12) 0.4057(6) 0.0173(13) Uani 0.971(3) 1 d D U P A 1
C16 C 0.3546(12) 0.5854(17) 0.5397(11) 0.031(3) Uani 0.971(3) 1 d D U P A 1
H16A H 0.2852 0.5732 0.4997 0.046 Uiso 0.971(3) 1 calc R U P A 1
H16B H 0.3754 0.5114 0.5960 0.046 Uiso 0.971(3) 1 calc R U P A 1
H16C H 0.3883 0.5537 0.5024 0.046 Uiso 0.971(3) 1 calc R U P A 1
C1'A C 0.7301(10) 1.1893(7) 0.2901(12) 0.0212(19) Uani 0.938(3) 1 d D U P B 1
H1'A H 0.7316 1.3072 0.2786 0.025 Uiso 0.938(3) 1 calc R U P B 1
C1A C 0.8155(8) 1.1088(15) 0.3447(12) 0.0221(15) Uani 0.938(3) 1 d D U P B 1
O1A O 0.8952(6) 1.2075(15) 0.3880(7) 0.0252(15) Uani 0.938(3) 1 d D U P B 1
C2A C 0.9723(7) 1.0975(16) 0.4322(11) 0.0229(15) Uani 0.938(3) 1 d D U P B 1
C3A C 1.0705(7) 1.1276(14) 0.4840(9) 0.0253(17) Uani 0.938(3) 1 d D U P B 1
H3A H 1.0964 1.2385 0.4905 0.030 Uiso 0.938(3) 1 calc R U P B 1
C4A C 1.1290(7) 0.9874(13) 0.5260(7) 0.0240(17) Uani 0.938(3) 1 d D U P B 1
H4A H 1.1955 1.0046 0.5669 0.029 Uiso 0.938(3) 1 calc R U P B 1
C5A C 1.0939(8) 0.8281(14) 0.5100(9) 0.0223(18) Uani 0.938(3) 1 d D U P B 1
H5A H 1.1367 0.7364 0.5394 0.027 Uiso 0.938(3) 1 calc R U P B 1
C6A C 0.9962(7) 0.7932(15) 0.4514(9) 0.0221(18) Uani 0.938(3) 1 d D U P B 1
C7A C 0.9356(7) 0.9331(15) 0.4156(9) 0.0200(15) Uani 0.938(3) 1 d D U P B 1
N1A N 0.8340(6) 0.9431(13) 0.3595(8) 0.0189(13) Uani 0.938(3) 1 d D U P B 1
C15A C 0.9614(12) 0.6133(17) 0.4402(13) 0.036(3) Uani 0.938(3) 1 d D U P B 1
H15D H 0.9377 0.5781 0.3732 0.054 Uiso 0.938(3) 1 calc R U P B 1
H15E H 0.9092 0.6053 0.4585 0.054 Uiso 0.938(3) 1 calc R U P B 1
H15F H 1.0144 0.5393 0.4817 0.054 Uiso 0.938(3) 1 calc R U P B 1
In1A In 0.72596(15) 0.73930(11) 0.29521(15) 0.01830(13) Uani 0.938(3) 1 d D U P B 1
C1MA C 0.7511(10) 0.6164(17) 0.1862(9) 0.026(3) Uani 0.938(3) 1 d D U P B 1
H1MD H 0.7050 0.5236 0.1580 0.040 Uiso 0.938(3) 1 calc R U P B 1
H1ME H 0.8166 0.5711 0.2148 0.040 Uiso 0.938(3) 1 calc R U P B 1
H1MF H 0.7431 0.6985 0.1360 0.040 Uiso 0.938(3) 1 calc R U P B 1
C2MA C 0.7007(9) 0.6181(17) 0.4056(9) 0.025(3) Uani 0.938(3) 1 d D U P B 1
H2MD H 0.6609 0.5170 0.3790 0.037 Uiso 0.938(3) 1 calc R U P B 1
H2ME H 0.6674 0.6970 0.4288 0.037 Uiso 0.938(3) 1 calc R U P B 1
H2MF H 0.7622 0.5851 0.4591 0.037 Uiso 0.938(3) 1 calc R U P B 1
C8A C 0.6397(8) 1.1068(15) 0.2498(12) 0.0232(15) Uani 0.938(3) 1 d D U P B 1
O2A O 0.5586(6) 1.2099(15) 0.2107(7) 0.0255(15) Uani 0.938(3) 1 d D U P B 1
C9A C 0.4835(7) 1.1007(16) 0.1658(11) 0.0241(15) Uani 0.938(3) 1 d D U P B 1
C10A C 0.3885(7) 1.1537(14) 0.1128(10) 0.0259(17) Uani 0.938(3) 1 d D U P B 1
H10A H 0.3699 1.2694 0.1012 0.031 Uiso 0.938(3) 1 calc R U P B 1
C11A C 0.3247(7) 1.0211(13) 0.0789(7) 0.0261(18) Uani 0.938(3) 1 d D U P B 1
H11A H 0.2578 1.0440 0.0478 0.031 Uiso 0.938(3) 1 calc R U P B 1
C12A C 0.3563(8) 0.8530(15) 0.0895(9) 0.0268(19) Uani 0.938(3) 1 d D U P B 1
H12A H 0.3092 0.7666 0.0624 0.032 Uiso 0.938(3) 1 calc R U P B 1
C13A C 0.4522(8) 0.8043(16) 0.1369(10) 0.0253(19) Uani 0.938(3) 1 d D U P B 1
C14A C 0.5161(7) 0.9353(15) 0.1797(10) 0.0211(15) Uani 0.938(3) 1 d D U P B 1
N2A N 0.6162(6) 0.9433(13) 0.2356(8) 0.0205(13) Uani 0.938(3) 1 d D U P B 1
C16A C 0.4869(10) 0.6215(17) 0.1543(12) 0.027(3) Uani 0.938(3) 1 d D U P B 1
H16D H 0.4322 0.5453 0.1207 0.041 Uiso 0.938(3) 1 calc R U P B 1
H16E H 0.5167 0.5973 0.2233 0.041 Uiso 0.938(3) 1 calc R U P B 1
H16F H 0.5341 0.6040 0.1301 0.041 Uiso 0.938(3) 1 calc R U P B 1
C1'B C 0.258(4) 0.833(3) 0.296(3) 0.018(2) Uani 0.029(3) 1 d G U P A 2
H1'B H 0.2787 0.7205 0.2961 0.022 Uiso 0.029(3) 1 d G U P A 2
C1B C 0.195(4) 0.903(4) 0.211(3) 0.020(2) Uani 0.029(3) 1 d G U P A 2
O1B O 0.162(5) 0.799(5) 0.131(4) 0.021(2) Uani 0.029(3) 1 d G U P A 2
C2B C 0.113(4) 0.903(6) 0.057(3) 0.0211(19) Uani 0.029(3) 1 d G U P A 2
C3B C 0.064(6) 0.860(8) -0.040(3) 0.022(2) Uani 0.029(3) 1 d G U P A 2
H3B H 0.0654 0.7484 -0.0632 0.026 Uiso 0.029(3) 1 d G U P A 2
C4B C 0.014(5) 0.991(9) -0.101(2) 0.023(3) Uani 0.029(3) 1 d G U P A 2
H4B H -0.0202 0.9684 -0.1676 0.027 Uiso 0.029(3) 1 d G U P A 2
C5B C 0.010(5) 1.153(8) -0.070(2) 0.023(3) Uani 0.029(3) 1 d G U P A 2
H5B H -0.0278 1.2360 -0.1154 0.028 Uiso 0.029(3) 1 d G U P A 2
C6B C 0.061(4) 1.197(6) 0.0267(19) 0.022(3) Uani 0.029(3) 1 d G U P A 2
C7B C 0.110(3) 1.067(5) 0.088(2) 0.020(2) Uani 0.029(3) 1 d G U P A 2
N1B N 0.166(3) 1.064(4) 0.188(2) 0.0206(19) Uani 0.029(3) 1 d G U P A 2
C15B C 0.061(4) 1.378(6) 0.054(2) 0.022(8) Uani 0.029(3) 1 d G U P A 2
H15G H 0.0295 1.4470 -0.0042 0.032 Uiso 0.029(3) 1 d G U P A 2
H15H H 0.1273 1.4162 0.0918 0.032 Uiso 0.029(3) 1 d G U P A 2
H15I H 0.0261 1.3892 0.0923 0.032 Uiso 0.029(3) 1 d G U P A 2
In1B In 0.209(2) 1.274(2) 0.2930(19) 0.025(3) Uani 0.029(3) 1 d G U P A 2
C1MB C 0.311(3) 1.429(6) 0.271(3) 0.026(8) Uani 0.029(3) 1 d G U P A 2
H1MG H 0.2766 1.5082 0.2183 0.039 Uiso 0.029(3) 1 d G U P A 2
H1MH H 0.3527 1.3563 0.2552 0.039 Uiso 0.029(3) 1 d G U P A 2
H1MI H 0.3503 1.4923 0.3300 0.039 Uiso 0.029(3) 1 d G U P A 2
C2MB C 0.088(3) 1.346(5) 0.315(3) 0.026(8) Uani 0.029(3) 1 d G U P A 2
H2MG H 0.0547 1.4420 0.2737 0.038 Uiso 0.029(3) 1 d G U P A 2
H2MH H 0.1100 1.3782 0.3827 0.038 Uiso 0.029(3) 1 d G U P A 2
H2MI H 0.0433 1.2500 0.2998 0.038 Uiso 0.029(3) 1 d G U P A 2
C8B C 0.293(3) 0.918(4) 0.384(3) 0.019(2) Uani 0.029(3) 1 d G U P A 2
O2B O 0.346(4) 0.827(5) 0.466(3) 0.020(2) Uani 0.029(3) 1 d G U P A 2
C9B C 0.381(4) 0.941(6) 0.542(3) 0.0203(18) Uani 0.029(3) 1 d G U P A 2
C10B C 0.435(5) 0.901(8) 0.638(3) 0.021(2) Uani 0.029(3) 1 d G U P A 2
H10B H 0.4562 0.7891 0.6589 0.025 Uiso 0.029(3) 1 d G U P A 2
C11B C 0.458(5) 1.037(10) 0.701(2) 0.022(3) Uani 0.029(3) 1 d G U P A 2
H11B H 0.4942 1.0196 0.7685 0.026 Uiso 0.029(3) 1 d G U P A 2
C12B C 0.427(5) 1.199(9) 0.666(2) 0.022(3) Uani 0.029(3) 1 d G U P A 2
H12B H 0.4452 1.2897 0.7104 0.026 Uiso 0.029(3) 1 d G U P A 2
C13B C 0.371(4) 1.238(7) 0.567(2) 0.021(3) Uani 0.029(3) 1 d G U P A 2
C14B C 0.347(3) 1.098(6) 0.505(2) 0.020(2) Uani 0.029(3) 1 d G U P A 2
N2B N 0.292(2) 1.083(4) 0.404(2) 0.0198(19) Uani 0.029(3) 1 d G U P A 2
C16B C 0.343(4) 1.417(6) 0.527(2) 0.022(8) Uani 0.029(3) 1 d G U P A 2
H16G H 0.3602 1.4336 0.4744 0.033 Uiso 0.029(3) 1 d G U P A 2
H16H H 0.3774 1.4996 0.5777 0.033 Uiso 0.029(3) 1 d G U P A 2
H16I H 0.2738 1.4317 0.5025 0.033 Uiso 0.029(3) 1 d G U P A 2
C1'C C 0.7155(19) 0.8426(9) 0.310(2) 0.020(3) Uani 0.062(3) 1 d G U P B 2
H1'C H 0.7143 0.7260 0.3243 0.024 Uiso 0.062(3) 1 d G U P B 2
C1C C 0.8026(16) 0.9224(15) 0.347(2) 0.021(2) Uani 0.062(3) 1 d G U P B 2
O1C O 0.883(2) 0.823(3) 0.397(3) 0.022(2) Uani 0.062(3) 1 d G U P B 2
C2C C 0.9556(16) 0.934(3) 0.435(2) 0.022(2) Uani 0.062(3) 1 d G U P B 2
C3C C 1.0527(17) 0.898(5) 0.492(3) 0.023(2) Uani 0.062(3) 1 d G U P B 2
H3C H 1.0757 0.7864 0.5124 0.027 Uiso 0.062(3) 1 d G U P B 2
C4C C 1.1128(14) 1.037(6) 0.515(3) 0.024(3) Uani 0.062(3) 1 d G U P B 2
H4C H 1.1796 1.0195 0.5540 0.029 Uiso 0.062(3) 1 d G U P B 2
C5C C 1.0819(12) 1.200(5) 0.486(2) 0.024(3) Uani 0.062(3) 1 d G U P B 2
H5C H 1.1276 1.2888 0.5027 0.029 Uiso 0.062(3) 1 d G U P B 2
C6C C 0.9846(12) 1.236(4) 0.4310(19) 0.025(3) Uani 0.062(3) 1 d G U P B 2
C7C C 0.9237(12) 1.099(3) 0.4058(17) 0.023(2) Uani 0.062(3) 1 d G U P B 2
N1C N 0.8240(12) 1.0875(17) 0.3511(14) 0.0222(19) Uani 0.062(3) 1 d G U P B 2
C15C C 0.9551(15) 1.417(3) 0.409(2) 0.030(7) Uani 0.062(3) 1 d G U P B 2
H15J H 1.0107 1.4902 0.4445 0.045 Uiso 0.062(3) 1 d G U P B 2
H15K H 0.9050 1.4423 0.4286 0.045 Uiso 0.062(3) 1 d G U P B 2
H15L H 0.9300 1.4369 0.3401 0.045 Uiso 0.062(3) 1 d G U P B 2
In1C In 0.7159(12) 1.2908(8) 0.2866(13) 0.0263(16) Uani 0.062(3) 1 d G U P B 2
C1MC C 0.7049(18) 1.422(3) 0.4020(18) 0.025(8) Uani 0.062(3) 1 d G U P B 2
H1MJ H 0.7563 1.5064 0.4296 0.037 Uiso 0.062(3) 1 d G U P B 2
H1MK H 0.7109 1.3406 0.4517 0.037 Uiso 0.062(3) 1 d G U P B 2
H1ML H 0.6424 1.4789 0.3772 0.037 Uiso 0.062(3) 1 d G U P B 2
C2MC C 0.7238(17) 1.389(3) 0.1617(17) 0.030(8) Uani 0.062(3) 1 d G U P B 2
H2MJ H 0.7646 1.4896 0.1794 0.044 Uiso 0.062(3) 1 d G U P B 2
H2MK H 0.6591 1.4183 0.1125 0.044 Uiso 0.062(3) 1 d G U P B 2
H2ML H 0.7511 1.3021 0.1363 0.044 Uiso 0.062(3) 1 d G U P B 2
C8C C 0.6284(16) 0.9222(14) 0.252(2) 0.022(2) Uani 0.062(3) 1 d G U P B 2
O2C O 0.548(2) 0.824(2) 0.211(3) 0.023(2) Uani 0.062(3) 1 d G U P B 2
C9C C 0.4698(16) 0.933(3) 0.166(2) 0.0239(19) Uani 0.062(3) 1 d G U P B 2
C10C C 0.3751(17) 0.884(5) 0.113(3) 0.025(2) Uani 0.062(3) 1 d G U P B 2
H10C H 0.3555 0.7692 0.1052 0.030 Uiso 0.062(3) 1 d G U P B 2
C11C C 0.3103(14) 1.017(6) 0.072(3) 0.026(3) Uani 0.062(3) 1 d G U P B 2
H11C H 0.2440 0.9940 0.0327 0.031 Uiso 0.062(3) 1 d G U P B 2
C12C C 0.3432(12) 1.183(5) 0.087(2) 0.026(3) Uani 0.062(3) 1 d G U P B 2
H12C H 0.2973 1.2708 0.0597 0.031 Uiso 0.062(3) 1 d G U P B 2
C13C C 0.4407(12) 1.230(4) 0.142(2) 0.026(3) Uani 0.062(3) 1 d G U P B 2
C14C C 0.5048(12) 1.094(3) 0.1799(18) 0.023(2) Uani 0.062(3) 1 d G U P B 2
N2C N 0.6062(12) 1.0876(17) 0.2368(15) 0.0231(19) Uani 0.062(3) 1 d G U P B 2
C16C C 0.4766(15) 1.412(3) 0.166(2) 0.032(8) Uani 0.062(3) 1 d G U P B 2
H16J H 0.5172 1.4235 0.2349 0.048 Uiso 0.062(3) 1 d G U P B 2
H16K H 0.4216 1.4891 0.1453 0.048 Uiso 0.062(3) 1 d G U P B 2
H16L H 0.5140 1.4409 0.1315 0.048 Uiso 0.062(3) 1 d G U P B 2

loop_
_atom_site_aniso_label
_atom_site_aniso_U_11
_atom_site_aniso_U_22
_atom_site_aniso_U_33
_atom_site_aniso_U_23
_atom_site_aniso_U_13
_atom_site_aniso_U_12
C1' 0.022(3) 0.0120(16) 0.027(2) 0.004(3) 0.0103(19) 0.005(3)
C1 0.018(2) 0.018(2) 0.023(2) 0.008(2) 0.008(2) 0.006(2)
O1 0.025(2) 0.015(2) 0.025(2) 0.009(2) 0.010(2) 0.005(2)
C2 0.019(2) 0.023(2) 0.022(2) 0.004(2) 0.0124(19) 0.001(2)
C3 0.024(3) 0.026(3) 0.024(3) 0.010(2) 0.014(2) 0.003(2)
C4 0.026(3) 0.031(3) 0.020(3) 0.005(2) 0.010(2) 0.000(3)
C5 0.026(3) 0.025(3) 0.022(3) 0.003(2) 0.013(3) -0.001(3)
C6 0.021(3) 0.023(3) 0.021(3) 0.004(2) 0.011(2) -0.001(3)
C7 0.018(2) 0.020(2) 0.020(2) 0.004(2) 0.013(2) 0.002(2)
N1 0.018(2) 0.015(2) 0.023(2) 0.004(2) 0.0097(19) 0.002(2)
C15 0.047(6) 0.015(5) 0.028(5) 0.000(4) 0.016(5) -0.003(4)
In1 0.0207(3) 0.0102(2) 0.0227(3) 0.0008(7) 0.01151(14) 0.0027(7)
C1M 0.029(5) 0.026(7) 0.023(5) -0.003(4) 0.016(4) -0.005(5)
C2M 0.030(5) 0.015(6) 0.033(6) 0.001(4) 0.016(4) 0.009(4)
C8 0.016(2) 0.016(2) 0.022(2) 0.000(2) 0.0061(19) 0.003(2)
O2 0.022(2) 0.016(2) 0.020(2) 0.000(2) 0.004(2) 0.002(2)
C9 0.016(2) 0.021(2) 0.019(2) 0.002(2) 0.008(2) 0.004(2)
C10 0.020(3) 0.026(3) 0.020(3) -0.004(2) 0.007(2) 0.001(2)
C11 0.021(3) 0.029(3) 0.016(3) -0.003(3) 0.007(2) 0.001(3)
C12 0.024(3) 0.029(3) 0.016(3) 0.004(2) 0.010(2) 0.002(3)
C13 0.021(3) 0.023(3) 0.021(3) 0.005(2) 0.011(2) 0.005(3)
C14 0.016(2) 0.020(2) 0.019(2) 0.004(2) 0.008(2) 0.004(2)
N2 0.015(2) 0.015(2) 0.020(2) 0.002(2) 0.0068(18) 0.002(2)
C16 0.043(6) 0.021(5) 0.029(5) 0.010(4) 0.017(5) 0.005(4)
C1'A 0.027(2) 0.015(2) 0.019(3) -0.003(3) 0.008(2) -0.003(3)
C1A 0.027(2) 0.020(2) 0.017(2) -0.005(2) 0.009(2) -0.005(2)
O1A 0.030(2) 0.023(3) 0.022(2) -0.007(2) 0.011(2) -0.007(2)
C2A 0.026(2) 0.027(2) 0.018(2) -0.007(2) 0.011(2) -0.004(2)
C3A 0.026(3) 0.027(3) 0.023(3) -0.013(3) 0.011(2) -0.008(2)
C4A 0.023(3) 0.031(3) 0.022(3) -0.006(3) 0.013(2) -0.004(3)
C5A 0.022(3) 0.028(3) 0.024(3) -0.002(3) 0.016(2) -0.003(3)
C6A 0.021(3) 0.028(3) 0.020(3) -0.003(3) 0.012(2) -0.001(3)
C7A 0.021(2) 0.025(2) 0.016(2) -0.005(2) 0.011(2) -0.004(2)
N1A 0.021(2) 0.021(2) 0.016(2) -0.003(2) 0.0097(18) -0.003(2)
C15A 0.033(6) 0.024(5) 0.043(6) 0.008(4) 0.011(5) 0.004(4)
In1A 0.0210(3) 0.0142(3) 0.0210(3) 0.0010(9) 0.01065(15) 0.0014(9)
C1MA 0.032(6) 0.020(7) 0.034(6) -0.011(5) 0.021(5) 0.002(5)
C2MA 0.026(6) 0.024(7) 0.025(5) -0.006(5) 0.012(5) 0.003(5)
C8A 0.026(2) 0.021(2) 0.019(2) 0.000(2) 0.008(2) 0.003(2)
O2A 0.027(2) 0.024(2) 0.023(2) 0.002(2) 0.008(2) 0.005(2)
C9A 0.024(2) 0.028(2) 0.021(2) 0.005(2) 0.011(2) 0.003(2)
C10A 0.023(3) 0.028(3) 0.027(3) 0.008(3) 0.011(2) 0.005(2)
C11A 0.019(3) 0.032(3) 0.030(3) 0.006(3) 0.013(2) 0.006(3)
C12A 0.021(3) 0.033(3) 0.029(3) -0.001(3) 0.013(3) -0.002(3)
C13A 0.024(3) 0.031(3) 0.024(3) -0.001(3) 0.014(3) -0.002(3)
C14A 0.021(2) 0.027(2) 0.018(2) 0.000(2) 0.011(2) 0.001(2)
N2A 0.020(2) 0.021(2) 0.019(2) -0.001(2) 0.0080(18) 0.002(2)
C16A 0.021(5) 0.034(5) 0.034(5) -0.012(4) 0.019(4) -0.007(4)
C1'B 0.018(3) 0.015(3) 0.022(3) 0.003(3) 0.009(3) 0.002(3)
C1B 0.019(3) 0.018(3) 0.023(3) 0.004(3) 0.010(3) 0.003(3)
O1B 0.021(3) 0.020(3) 0.022(3) 0.004(3) 0.011(3) 0.001(3)
C2B 0.021(3) 0.022(3) 0.022(3) 0.005(2) 0.011(2) 0.002(3)
C3B 0.022(3) 0.024(3) 0.022(3) 0.005(3) 0.012(3) 0.001(3)
C4B 0.023(4) 0.026(4) 0.022(4) 0.006(3) 0.012(3) 0.001(3)
C5B 0.023(4) 0.025(4) 0.023(4) 0.007(4) 0.012(4) 0.002(4)
C6B 0.022(4) 0.022(4) 0.023(4) 0.007(3) 0.012(4) 0.003(4)
C7B 0.020(3) 0.020(3) 0.023(3) 0.006(3) 0.011(3) 0.003(3)
N1B 0.020(3) 0.019(3) 0.023(3) 0.005(3) 0.010(2) 0.003(3)
C15B 0.023(11) 0.021(8) 0.023(10) 0.007(7) 0.013(10) 0.004(8)
In1B 0.022(4) 0.021(3) 0.026(3) 0.005(3) 0.005(3) 0.007(3)
C1MB 0.023(12) 0.021(13) 0.026(14) 0.006(12) 0.006(11) 0.006(11)
C2MB 0.023(11) 0.023(14) 0.026(14) 0.005(13) 0.006(10) 0.008(11)
C8B 0.018(3) 0.017(3) 0.021(3) 0.002(3) 0.008(3) 0.003(3)
O2B 0.019(3) 0.019(3) 0.021(3) 0.003(3) 0.008(3) 0.003(3)
C9B 0.019(3) 0.021(3) 0.019(2) 0.001(2) 0.008(2) 0.003(3)
C10B 0.020(3) 0.024(3) 0.018(3) 0.001(3) 0.008(3) 0.003(3)
C11B 0.020(4) 0.025(4) 0.018(3) 0.000(3) 0.008(3) 0.002(3)
C12B 0.020(4) 0.024(4) 0.019(4) -0.001(4) 0.007(4) 0.002(4)
C13B 0.019(4) 0.021(4) 0.020(4) 0.000(3) 0.007(4) 0.002(4)
C14B 0.018(3) 0.019(3) 0.020(3) 0.001(3) 0.007(3) 0.003(3)
N2B 0.018(3) 0.018(3) 0.021(3) 0.002(3) 0.007(2) 0.004(3)
C16B 0.022(11) 0.020(8) 0.020(10) 0.001(7) 0.005(10) 0.003(8)
C1'C 0.022(3) 0.020(3) 0.019(4) -0.001(4) 0.010(3) -0.001(3)
C1C 0.023(3) 0.022(3) 0.018(3) -0.003(3) 0.010(3) -0.003(3)
O1C 0.023(3) 0.024(3) 0.019(3) -0.004(3) 0.011(3) -0.003(3)
C2C 0.023(3) 0.025(3) 0.019(3) -0.005(3) 0.011(3) -0.004(3)
C3C 0.023(3) 0.027(3) 0.020(3) -0.006(3) 0.012(3) -0.004(3)
C4C 0.024(4) 0.028(4) 0.021(4) -0.007(3) 0.012(3) -0.005(3)
C5C 0.026(4) 0.027(4) 0.021(4) -0.008(4) 0.012(4) -0.005(4)
C6C 0.027(4) 0.026(4) 0.021(4) -0.008(4) 0.010(4) -0.006(3)
C7C 0.025(3) 0.024(3) 0.019(3) -0.006(3) 0.010(3) -0.005(3)
N1C 0.025(3) 0.023(3) 0.019(3) -0.005(3) 0.010(2) -0.004(3)
C15C 0.031(10) 0.025(8) 0.026(11) -0.008(7) 0.006(10) -0.006(7)
In1C 0.027(3) 0.025(3) 0.021(3) -0.003(3) 0.005(2) -0.005(3)
C1MC 0.023(13) 0.023(13) 0.017(11) -0.002(10) 0.000(10) -0.004(12)
C2MC 0.034(14) 0.026(13) 0.022(11) -0.002(10) 0.006(10) -0.001(12)
C8C 0.022(3) 0.023(3) 0.020(3) 0.000(3) 0.010(3) 0.001(3)
O2C 0.022(3) 0.026(3) 0.021(3) 0.000(3) 0.011(3) 0.000(3)
C9C 0.022(3) 0.027(3) 0.023(3) 0.002(3) 0.011(2) 0.002(3)
C10C 0.022(3) 0.030(3) 0.025(3) 0.002(3) 0.011(3) 0.002(3)
C11C 0.021(4) 0.030(4) 0.027(4) 0.004(4) 0.012(4) 0.003(4)
C12C 0.022(4) 0.029(4) 0.026(4) 0.005(4) 0.010(4) 0.004(4)
C13C 0.024(4) 0.027(4) 0.024(4) 0.004(4) 0.010(4) 0.004(3)
C14C 0.023(3) 0.026(3) 0.021(3) 0.002(3) 0.010(3) 0.002(3)
N2C 0.023(3) 0.024(3) 0.021(3) 0.000(3) 0.009(2) 0.001(3)
C16C 0.027(10) 0.028(8) 0.029(11) 0.004(8) 0.002(10) 0.003(7)

loop_
_atom_type_symbol
_atom_type_description
_atom_type_scat_dispersion_real
_atom_type_scat_dispersion_imag
_atom_type_scat_source
C C 0.0015 0.0009 'International Tables Vol C Tables 4.2.6.8 and 6.1.1.4'
H H 0.0000 0.0000 'International Tables Vol C Tables 4.2.6.8 and 6.1.1.4'
N N 0.0030 0.0019 'International Tables Vol C Tables 4.2.6.8 and 6.1.1.4'
O O 0.0056 0.0036 'International Tables Vol C Tables 4.2.6.8 and 6.1.1.4'
In In -1.2843 0.8542 'International Tables Vol C Tables 4.2.6.8 and 6.1.1.4'

loop_
_geom_angle_atom_site_label_1
_geom_angle_atom_site_label_2
_geom_angle_atom_site_label_3
_geom_angle
C1 C1' C8 123.3(5)
N1 C1 C1' 131.0(9)
N1 C1 O1 112.0(9)
C1' C1 O1 116.8(10)
C2 O1 C1 105.0(9)
O1 C2 C7 110.4(9)
O1 C2 C3 127.3(10)
C7 C2 C3 122.3(10)
C2 C3 C4 113.3(10)
C5 C4 C3 124.8(10)
C4 C5 C6 121.1(10)
C7 C6 C5 115.3(9)
C7 C6 C15 124.5(10)
C5 C6 C15 120.3(11)
C6 C7 C2 123.1(9)
C6 C7 N1 130.5(10)
C2 C7 N1 106.4(8)
C1 N1 C7 106.2(8)
C1 N1 In1 123.5(7)
C7 N1 In1 130.0(7)
C2M In1 C1M 130.10(19)
C2M In1 N1 108.9(5)
C1M In1 N1 108.3(5)
C2M In1 N2 107.0(5)
C1M In1 N2 107.1(5)
N1 In1 N2 86.77(13)
N2 C8 O2 112.2(9)
N2 C8 C1' 130.5(10)
O2 C8 C1' 117.1(10)
C8 O2 C9 106.2(9)
C14 C9 C10 125.9(10)
C14 C9 O2 107.7(8)
C10 C9 O2 126.4(10)
C9 C10 C11 116.6(10)
C10 C11 C12 119.1(9)
C11 C12 C13 124.2(10)
C14 C13 C12 115.9(10)
C14 C13 C16 121.0(10)
C12 C13 C16 123.1(10)
C9 C14 C13 118.2(9)
C9 C14 N2 108.2(8)
C13 C14 N2 133.5(10)
C8 N2 C14 105.7(8)
C8 N2 In1 123.7(7)
C14 N2 In1 130.6(7)
C1A C1'A C8A 123.8(6)
N1A C1A O1A 113.4(10)
N1A C1A C1'A 129.4(10)
O1A C1A C1'A 117.2(10)
C1A O1A C2A 106.3(10)
O1A C2A C3A 131.4(11)
O1A C2A C7A 107.3(9)
C3A C2A C7A 121.3(10)
C2A C3A C4A 116.9(10)
C5A C4A C3A 121.8(9)
C4A C5A C6A 122.2(10)
C7A C6A C5A 116.4(10)
C7A C6A C15A 123.8(10)
C5A C6A C15A 119.4(11)
C2A C7A C6A 120.9(9)
C2A C7A N1A 108.2(9)
C6A C7A N1A 130.9(10)
C1A N1A C7A 104.7(9)
C1A N1A In1A 124.9(7)
C7A N1A In1A 130.2(8)
C1MA In1A C2MA 126.85(18)
C1MA In1A N1A 108.1(5)
C2MA In1A N1A 109.8(5)
C1MA In1A N2A 112.3(5)
C2MA In1A N2A 105.6(5)
N1A In1A N2A 87.01(14)
N2A C8A O2A 111.5(9)
N2A C8A C1'A 131.5(10)
O2A C8A C1'A 116.9(10)
C9A O2A C8A 104.8(10)
O2A C9A C14A 110.2(9)
O2A C9A C10A 123.4(11)
C14A C9A C10A 126.4(10)
C11A C10A C9A 112.9(9)
C10A C11A C12A 121.4(9)
C13A C12A C11A 124.2(10)
C14A C13A C12A 114.7(10)
C14A C13A C16A 120.3(10)
C12A C13A C16A 124.6(11)
C13A C14A C9A 119.9(9)
C13A C14A N2A 133.7(10)
C9A C14A N2A 106.4(9)
C8A N2A C14A 107.0(9)
C8A N2A In1A 122.0(8)
C14A N2A In1A 131.1(8)
C1B C1'B C8B 123.9
N1B C1B C1'B 130.4
N1B C1B O1B 112.7
C1'B C1B O1B 116.5
C2B O1B C1B 104.1
O1B C2B C7B 111.2
O1B C2B C3B 127.1
C7B C2B C3B 121.6
C4B C3B C2B 114.6
C5B C4B C3B 124.1
C4B C5B C6B 121.1
C7B C6B C5B 115.6
C7B C6B C15B 125.9
C5B C6B C15B 118.4
C6B C7B C2B 122.9
C6B C7B N1B 131.2
C2B C7B N1B 106.0
C1B N1B C7B 106.0
C1B N1B In1B 124.1
C7B N1B In1B 129.8
C1MB In1B C2MB 130.2
C1MB In1B N1B 107.6
C2MB In1B N1B 109.0
C1MB In1B N2B 107.4
C2MB In1B N2B 107.2
N1B In1B N2B 86.8
N2B C8B O2B 111.2
N2B C8B C1'B 130.6
O2B C8B C1'B 117.9
C8B O2B C9B 107.2
C14B C9B C10B 126.4
C14B C9B O2B 107.4
C10B C9B O2B 126.1
C9B C10B C11B 115.3
C12B C11B C10B 119.5
C11B C12B C13B 124.5
C14B C13B C12B 114.8
C14B C13B C16B 120.4
C12B C13B C16B 124.7
C9B C14B C13B 119.3
C9B C14B N2B 108.5
C13B C14B N2B 132.2
C8B N2B C14B 105.7
C8B N2B In1B 123.0
C14B N2B In1B 131.1
C1C C1'C C8C 123.9
N1C C1C C1'C 130.4
N1C C1C O1C 112.7
C1'C C1C O1C 116.5
C2C O1C C1C 104.1
O1C C2C C7C 111.2
O1C C2C C3C 127.1
C7C C2C C3C 121.6
C4C C3C C2C 114.6
C5C C4C C3C 124.1
C4C C5C C6C 121.1
C7C C6C C5C 115.6
C7C C6C C15C 125.9
C5C C6C C15C 118.4
C6C C7C C2C 122.9
C6C C7C N1C 131.2
C2C C7C N1C 106.0
C1C N1C C7C 106.0
C1C N1C In1C 124.1
C7C N1C In1C 129.8
C1MC In1C C2MC 130.2
C1MC In1C N1C 107.6
C2MC In1C N1C 109.0
C1MC In1C N2C 107.4
C2MC In1C N2C 107.2
N1C In1C N2C 86.8
N2C C8C O2C 111.2
N2C C8C C1'C 130.6
O2C C8C C1'C 117.9
C8C O2C C9C 107.2
C14C C9C C10C 126.4
C14C C9C O2C 107.4
C10C C9C O2C 126.1
C9C C10C C11C 115.3
C12C C11C C10C 119.5
C11C C12C C13C 124.5
C14C C13C C12C 114.8
C14C C13C C16C 120.4
C12C C13C C16C 124.7
C9C C14C C13C 119.3
C9C C14C N2C 108.5
C13C C14C N2C 132.2
C8C N2C C14C 105.7
C8C N2C In1C 123.0
C14C N2C In1C 131.1

loop_
_geom_bond_atom_site_label_1
_geom_bond_atom_site_label_2
_geom_bond_distance
C1' C1 1.375(13)
C1' C8 1.396(12)
C1 N1 1.338(11)
C1 O1 1.386(11)
O1 C2 1.356(12)
C2 C7 1.386(12)
C2 C3 1.388(12)
C3 C4 1.398(12)
C4 C5 1.367(11)
C5 C6 1.386(12)
C6 C7 1.382(12)
C6 C15 1.495(12)
C7 N1 1.409(11)
N1 In1 2.211(9)
In1 C2M 2.152(10)
In1 C1M 2.154(10)
In1 N2 2.215(9)
C8 N2 1.338(11)
C8 O2 1.367(12)
O2 C9 1.391(11)
C9 C14 1.379(12)
C9 C10 1.380(12)
C10 C11 1.382(12)
C11 C12 1.388(11)
C12 C13 1.414(12)
C13 C14 1.402(11)
C13 C16 1.516(13)
C14 N2 1.412(11)
C1'A C1A 1.370(13)
C1'A C8A 1.417(13)
C1A N1A 1.337(12)
C1A O1A 1.360(12)
O1A C2A 1.389(12)
C2A C3A 1.391(12)
C2A C7A 1.395(12)
C3A C4A 1.396(11)
C4A C5A 1.349(12)
C5A C6A 1.405(12)
C6A C7A 1.396(12)
C6A C15A 1.503(13)
C7A N1A 1.425(11)
N1A In1A 2.215(9)
In1A C1MA 2.147(9)
In1A C2MA 2.161(11)
In1A N2A 2.225(9)
C8A N2A 1.333(12)
C8A O2A 1.392(12)
O2A C9A 1.365(12)
C9A C14A 1.383(13)
C9A C10A 1.395(12)
C10A C11A 1.375(12)
C11A C12A 1.399(12)
C12A C13A 1.391(12)
C13A C14A 1.380(12)
C13A C16A 1.522(13)
C14A N2A 1.405(11)
C1'B C1B 1.3668
C1'B C8B 1.3944
C1B N1B 1.3396
C1B O1B 1.3825
O1B C2B 1.3471
C2B C7B 1.3922
C2B C3B 1.3959
C3B C4B 1.3834
C4B C5B 1.3745
C5B C6B 1.3940
C6B C7B 1.3774
C6B C15B 1.4905
C7B N1B 1.3981
N1B In1B 2.2131
In1B C1MB 2.1540
In1B C2MB 2.1545
In1B N2B 2.2144
C8B N2B 1.3441
C8B O2B 1.3643
O2B C9B 1.3940
C9B C14B 1.3666
C9B C10B 1.3811
C10B C11B 1.3943
C11B C12B 1.3867
C12B C13B 1.4166
C13B C14B 1.4016
C13B C16B 1.5259
C14B N2B 1.4225
C1'C C1C 1.3669
C1'C C8C 1.3944
C1C N1C 1.3396
C1C O1C 1.3825
O1C C2C 1.3472
C2C C7C 1.3922
C2C C3C 1.3958
C3C C4C 1.3835
C4C C5C 1.3744
C5C C6C 1.3940
C6C C7C 1.3774
C6C C15C 1.4904
C7C N1C 1.3981
N1C In1C 2.2131
In1C C1MC 2.1540
In1C C2MC 2.1545
In1C N2C 2.2144
C8C N2C 1.3441
C8C O2C 1.3643
O2C C9C 1.3940
C9C C14C 1.3666
C9C C10C 1.3810
C10C C11C 1.3943
C11C C12C 1.3867
C12C C13C 1.4166
C13C C14C 1.4015
C13C C16C 1.5259
C14C N2C 1.4225

loop_
_geom_torsion_atom_site_label_1
_geom_torsion_atom_site_label_2
_geom_torsion_atom_site_label_3
_geom_torsion_atom_site_label_4
_geom_torsion
C8 C1' C1 N1 -15(4)
C8 C1' C1 O1 169.8(11)
N1 C1 O1 C2 0.0(19)
C1' C1 O1 C2 175.7(14)
C1 O1 C2 C7 -0.2(16)
C1 O1 C2 C3 179.9(15)
O1 C2 C3 C4 176.7(13)
C7 C2 C3 C4 -3(2)
C2 C3 C4 C5 1(2)
C3 C4 C5 C6 2(2)
C4 C5 C6 C7 -3(2)
C4 C5 C6 C15 177.1(14)
C5 C6 C7 C2 1(2)
C15 C6 C7 C2 -179.1(16)
C5 C6 C7 N1 -176.3(14)
C15 C6 C7 N1 3(3)
O1 C2 C7 C6 -177.8(13)
C3 C2 C7 C6 2(3)
O1 C2 C7 N1 0.3(17)
C3 C2 C7 N1 -179.8(12)
C1' C1 N1 C7 -174.8(17)
O1 C1 N1 C7 0(2)
C1' C1 N1 In1 10(3)
O1 C1 N1 In1 -174.7(8)
C6 C7 N1 C1 177.6(16)
C2 C7 N1 C1 -0.3(19)
C6 C7 N1 In1 -8(2)
C2 C7 N1 In1 174.2(11)
C1 C1' C8 N2 12(4)
C1 C1' C8 O2 -173.5(11)
N2 C8 O2 C9 1.5(19)
C1' C8 O2 C9 -174.2(14)
C8 O2 C9 C14 -1.7(16)
C8 O2 C9 C10 178.1(15)
C14 C9 C10 C11 2(2)
O2 C9 C10 C11 -178.1(13)
C9 C10 C11 C12 -3.0(19)
C10 C11 C12 C13 2(2)
C11 C12 C13 C14 1(2)
C11 C12 C13 C16 -179.4(14)
C10 C9 C14 C13 1(3)
O2 C9 C14 C13 -178.9(13)
C10 C9 C14 N2 -178.5(13)
O2 C9 C14 N2 1.3(17)
C12 C13 C14 C9 -3(2)
C16 C13 C14 C9 178.0(15)
C12 C13 C14 N2 177.1(15)
C16 C13 C14 N2 -2(3)
O2 C8 N2 C14 -1(2)
C1' C8 N2 C14 174.2(16)
O2 C8 N2 In1 -179.1(8)
C1' C8 N2 In1 -4(3)
C9 C14 N2 C8 -0.4(19)
C13 C14 N2 C8 179.9(17)
C9 C14 N2 In1 177.9(11)
C13 C14 N2 In1 -2(3)
C8A C1'A C1A N1A 11(4)
C8A C1'A C1A O1A -172.5(12)
N1A C1A O1A C2A 2(2)
C1'A C1A O1A C2A -175.5(15)
C1A O1A C2A C3A 177.8(17)
C1A O1A C2A C7A -1.3(18)
O1A C2A C3A C4A 175.1(15)
C7A C2A C3A C4A -6(2)
C2A C3A C4A C5A 6.0(19)
C3A C4A C5A C6A -0.8(19)
C4A C5A C6A C7A -4(2)
C4A C5A C6A C15A -177.4(14)
O1A C2A C7A C6A 179.9(13)
C3A C2A C7A C6A 1(3)
O1A C2A C7A N1A 0.5(19)
C3A C2A C7A N1A -178.8(13)
C5A C6A C7A C2A 4(2)
C15A C6A C7A C2A 177.1(17)
C5A C6A C7A N1A -176.2(13)
C15A C6A C7A N1A -4(3)
O1A C1A N1A C7A -1(2)
C1'A C1A N1A C7A 175.5(18)
O1A C1A N1A In1A -176.4(8)
C1'A C1A N1A In1A 1(3)
C2A C7A N1A C1A 0.6(19)
C6A C7A N1A C1A -178.8(17)
C2A C7A N1A In1A 175.1(11)
C6A C7A N1A In1A -4(2)
C1A C1'A C8A N2A -16(4)
C1A C1'A C8A O2A 169.0(11)
N2A C8A O2A C9A -4(2)
C1'A C8A O2A C9A 171.8(16)
C8A O2A C9A C14A 2.3(19)
C8A O2A C9A C10A -176.6(16)
O2A C9A C10A C11A -176.5(14)
C14A C9A C10A C11A 5(3)
C9A C10A C11A C12A -6.6(19)
C10A C11A C12A C13A 3(2)
C11A C12A C13A C14A 4(2)
C11A C12A C13A C16A 175.9(14)
C12A C13A C14A C9A -6(2)
C16A C13A C14A C9A -178.0(16)
C12A C13A C14A N2A 178.0(15)
C16A C13A C14A N2A 6(3)
O2A C9A C14A C13A -177.3(14)
C10A C9A C14A C13A 2(3)
O2A C9A C14A N2A 0(2)
C10A C9A C14A N2A 178.7(15)
O2A C8A N2A C14A 4(2)
C1'A C8A N2A C14A -171.0(18)
O2A C8A N2A In1A -176.4(8)
C1'A C8A N2A In1A 9(3)
C13A C14A N2A C8A 174.4(18)
C9A C14A N2A C8A -2(2)
C13A C14A N2A In1A -5(3)
C9A C14A N2A In1A 177.9(11)
C8B C1'B C1B N1B 12.1
C8B C1'B C1B O1B -176.1
N1B C1B O1B C2B 0.7
C1'B C1B O1B C2B -172.5
C1B O1B C2B C7B -2.4
C1B O1B C2B C3B -179.1
O1B C2B C3B C4B 176.0
C7B C2B C3B C4B -0.4
C2B C3B C4B C5B -0.5
C3B C4B C5B C6B 2.1
C4B C5B C6B C7B -2.8
C4B C5B C6B C15B 174.3
C5B C6B C7B C2B 2.0
C15B C6B C7B C2B -174.9
C5B C6B C7B N1B -178.8
C15B C6B C7B N1B 4.4
O1B C2B C7B C6B -177.3
C3B C2B C7B C6B -0.4
O1B C2B C7B N1B 3.3
C3B C2B C7B N1B -179.8
C1'B C1B N1B C7B 173.3
O1B C1B N1B C7B 1.3
C1'B C1B N1B In1B -4.5
O1B C1B N1B In1B -176.5
C6B C7B N1B C1B 178.0
C2B C7B N1B C1B -2.7
C6B C7B N1B In1B -4.4
C2B C7B N1B In1B 175.0
C1B C1'B C8B N2B -15.2
C1B C1'B C8B O2B 172.5
N2B C8B O2B C9B 0.3
C1'B C8B O2B C9B 174.1
C8B O2B C9B C14B 0.9
C8B O2B C9B C10B 177.7
C14B C9B C10B C11B -1.2
O2B C9B C10B C11B -177.4
C9B C10B C11B C12B -1.4
C10B C11B C12B C13B 1.5
C11B C12B C13B C14B 1.0
C11B C12B C13B C16B -175.7
C10B C9B C14B C13B 3.8
O2B C9B C14B C13B -179.4
C10B C9B C14B N2B -178.5
O2B C9B C14B N2B -1.7
C12B C13B C14B C9B -3.4
C16B C13B C14B C9B 173.4
C12B C13B C14B N2B 179.4
C16B C13B C14B N2B -3.7
O2B C8B N2B C14B -1.3
C1'B C8B N2B C14B -174.1
O2B C8B N2B In1B -177.6
C1'B C8B N2B In1B 9.6
C9B C14B N2B C8B 1.8
C13B C14B N2B C8B 179.2
C9B C14B N2B In1B 177.8
C13B C14B N2B In1B -4.9
C8C C1'C C1C N1C 12.1
C8C C1'C C1C O1C -176.1
N1C C1C O1C C2C 0.7
C1'C C1C O1C C2C -172.5
C1C O1C C2C C7C -2.4
C1C O1C C2C C3C -179.1
O1C C2C C3C C4C 176.0
C7C C2C C3C C4C -0.4
C2C C3C C4C C5C -0.4
C3C C4C C5C C6C 2.1
C4C C5C C6C C7C -2.8
C4C C5C C6C C15C 174.3
C5C C6C C7C C2C 2.0
C15C C6C C7C C2C -174.9
C5C C6C C7C N1C -178.8
C15C C6C C7C N1C 4.4
O1C C2C C7C C6C -177.3
C3C C2C C7C C6C -0.4
O1C C2C C7C N1C 3.3
C3C C2C C7C N1C -179.8
C1'C C1C N1C C7C 173.3
O1C C1C N1C C7C 1.3
C1'C C1C N1C In1C -4.5
O1C C1C N1C In1C -176.5
C6C C7C N1C C1C 178.0
C2C C7C N1C C1C -2.7
C6C C7C N1C In1C -4.4
C2C C7C N1C In1C 175.0
C1C C1'C C8C N2C -15.2
C1C C1'C C8C O2C 172.4
N2C C8C O2C C9C 0.3
C1'C C8C O2C C9C 174.1
C8C O2C C9C C14C 0.9
C8C O2C C9C C10C 177.7
C14C C9C C10C C11C -1.2
O2C C9C C10C C11C -177.4
C9C C10C C11C C12C -1.4
C10C C11C C12C C13C 1.5
C11C C12C C13C C14C 1.0
C11C C12C C13C C16C -175.7
C10C C9C C14C C13C 3.8
O2C C9C C14C C13C -179.4
C10C C9C C14C N2C -178.4
O2C C9C C14C N2C -1.7
C12C C13C C14C C9C -3.4
C16C C13C C14C C9C 173.4
C12C C13C C14C N2C 179.4
C16C C13C C14C N2C -3.7
O2C C8C N2C C14C -1.3
C1'C C8C N2C C14C -174.1
O2C C8C N2C In1C -177.6
C1'C C8C N2C In1C 9.6
C9C C14C N2C C8C 1.8
C13C C14C N2C C8C 179.2
C9C C14C N2C In1C 177.8
C13C C14C N2C In1C -4.9
